data_7106981
loop_
_publ_author_name
'Huayi Fang'
'Zhen Ling'
'Penelope J. Brothers'
'Xuefeng Fu'

_publ_section_title
;
 Reactivity studies of a corrole germanium hydride complex with aldehydes,
 olefins and alkyl halides
;
_journal_name_full Chem.Commun.
_journal_page_first 11677
_journal_paper_doi 10.1039/c1cc15076f
_journal_volume 47
_journal_year 2011
_chemical_formula_moiety 'C41 H15 F15 Ge N4 O2'
_chemical_formula_sum 'C41 H15 F15 Ge N4 O2'
_chemical_formula_weight 953.16
_chemical_name_systematic
;
?
;
_space_group_IT_number 2
_symmetry_cell_setting triclinic
_symmetry_space_group_name_Hall '-P 1'
_symmetry_space_group_name_H-M 'P -1'
_atom_sites_solution_hydrogens geom
_atom_sites_solution_primary direct
_atom_sites_solution_secondary difmap
_audit_creation_method SHELXL-97
_cell_angle_alpha 105.640(5)
_cell_angle_beta 96.460(7)
_cell_angle_gamma 100.770(7)
_cell_formula_units_Z 4
_cell_length_a 8.5832(15)
_cell_length_b 19.679(4)
_cell_length_c 25.475(5)
_cell_measurement_reflns_used 489
_cell_measurement_temperature 173(2)
_cell_measurement_theta_max 27.48
_cell_measurement_theta_min 2.17
_cell_volume 4009.8(13)
_computing_cell_refinement 'CrystalClear (Rigaku Inc., 200)'
_computing_data_collection 'CrystalClear (Rigaku Inc., 2007)'
_computing_data_reduction 'CrystalClear (Rigaku Inc., 2007)'
_computing_molecular_graphics 'XP in Siemens SHELXTL (Sheldrick, 1994)'
_computing_publication_material 'SHELX97 (Sheldrick, 1997)'
_computing_structure_refinement 'SHELXL-97 (Sheldrick, 1997)'
_computing_structure_solution 'SHELXS-97 (Sheldrick, 1990)'
_diffrn_ambient_temperature 173(2)
_diffrn_measured_fraction_theta_full 0.995
_diffrn_measured_fraction_theta_max 0.995
_diffrn_measurement_device_type 'MM007-HF CCD(Saturn 724+)'
_diffrn_measurement_method '\w scans at fixed \c = 45\%'
_diffrn_radiation_monochromator Confocal
_diffrn_radiation_source 'rotating anode'
_diffrn_radiation_type MoK\a
_diffrn_radiation_wavelength 0.71073
_diffrn_reflns_av_R_equivalents 0.0429
_diffrn_reflns_av_sigmaI/netI 0.0468
_diffrn_reflns_limit_h_max 9
_diffrn_reflns_limit_h_min -10
_diffrn_reflns_limit_k_max 23
_diffrn_reflns_limit_k_min -23
_diffrn_reflns_limit_l_max 30
_diffrn_reflns_limit_l_min -30
_diffrn_reflns_number 39408
_diffrn_reflns_theta_full 25.33
_diffrn_reflns_theta_max 25.33
_diffrn_reflns_theta_min 1.69
_exptl_absorpt_coefficient_mu 0.876
_exptl_absorpt_correction_T_max 0.9022
_exptl_absorpt_correction_T_min 0.8654
_exptl_absorpt_correction_type numerical
_exptl_absorpt_process_details 'CrystalClear (Rigaku Inc., 2007)'
_exptl_crystal_colour 'dark red'
_exptl_crystal_density_diffrn 1.579
_exptl_crystal_density_method 'not measured'
_exptl_crystal_description needle
_exptl_crystal_F_000 1888
_exptl_crystal_size_max 0.17
_exptl_crystal_size_mid 0.12
_exptl_crystal_size_min 0.12
_refine_diff_density_max 2.625
_refine_diff_density_min -0.864
_refine_diff_density_rms 0.112
_refine_ls_extinction_method none
_refine_ls_goodness_of_fit_ref 1.107
_refine_ls_hydrogen_treatment constr
_refine_ls_matrix_type full
_refine_ls_number_parameters 1200
_refine_ls_number_reflns 14587
_refine_ls_number_restraints 135
_refine_ls_restrained_S_all 1.106
_refine_ls_R_factor_all 0.1038
_refine_ls_R_factor_gt 0.0948
_refine_ls_shift/su_max 0.053
_refine_ls_shift/su_mean 0.002
_refine_ls_structure_factor_coef Fsqd
_refine_ls_weighting_details 'calc w=1/[\s^2^(Fo^2^)+(0.1406P)^2^+9.9634P] where P=(Fo^2^+2Fc^2^)/3'
_refine_ls_weighting_scheme calc
_refine_ls_wR_factor_gt 0.2585
_refine_ls_wR_factor_ref 0.2669
_reflns_number_gt 12925
_reflns_number_total 14587
_reflns_threshold_expression >2sigma(I)
_cod_data_source_file c1cc15076f.txt
_cod_data_source_block (TPFC)Ge-CH2CH2COOCH3
_cod_original_sg_symbol_H-M P-1
_cod_database_code 7106981

loop_
_symmetry_equiv_pos_as_xyz
'x, y, z'
'-x, -y, -z'

loop_
_atom_site_label
_atom_site_type_symbol
_atom_site_fract_x
_atom_site_fract_y
_atom_site_fract_z
_atom_site_U_iso_or_equiv
_atom_site_adp_type
_atom_site_occupancy
_atom_site_symmetry_multiplicity
_atom_site_calc_flag
_atom_site_refinement_flags
_atom_site_disorder_assembly
_atom_site_disorder_group
Ge1 Ge 1.01224(7) 0.90384(3) 0.10254(3) 0.0422(2) Uani 1 1 d . B .
Ge2 Ge 0.53071(7) 0.61340(3) 0.41108(2) 0.04001(19) Uani 1 1 d . D .
O1 O 1.3642(7) 0.9342(4) 0.2696(2) 0.0805(16) Uani 1 1 d . B .
O3 O 0.8967(7) 0.8227(3) 0.4004(3) 0.0896(19) Uani 1 1 d D . .
N1 N 0.8075(6) 0.8799(3) 0.1265(2) 0.0454(11) Uani 1 1 d . . .
N2 N 0.9811(6) 0.8062(3) 0.0543(2) 0.0477(12) Uani 1 1 d . . .
N3 N 1.1273(6) 0.9347(3) 0.0494(2) 0.0432(11) Uani 1 1 d . . .
N4 N 0.9733(6) 1.0000(3) 0.1126(2) 0.0446(11) Uani 1 1 d . . .
N5 N 0.5032(6) 0.5385(3) 0.3416(2) 0.0444(11) Uani 1 1 d . . .
N6 N 0.3309(6) 0.6374(3) 0.3887(2) 0.0469(11) Uani 1 1 d . . .
N7 N 0.4862(6) 0.6408(3) 0.4856(2) 0.0451(11) Uani 1 1 d . . .
N8 N 0.6404(6) 0.5537(3) 0.4438(2) 0.0429(11) Uani 1 1 d . . .
C1 C 0.7740(7) 1.0041(4) 0.1710(3) 0.0491(14) Uani 1 1 d . . .
C2 C 0.7369(7) 0.9292(3) 0.1606(3) 0.0483(14) Uani 1 1 d . . .
C3 C 0.6126(8) 0.8885(4) 0.1803(3) 0.0571(16) Uani 1 1 d . . .
H3A H 0.5436 0.9077 0.2041 0.069 Uiso 1 1 calc R . .
C4 C 0.6116(8) 0.8173(4) 0.1586(3) 0.0599(17) Uani 1 1 d . . .
H4A H 0.5415 0.7780 0.1651 0.072 Uiso 1 1 calc R . .
C5 C 0.7312(8) 0.8109(4) 0.1251(3) 0.0545(15) Uani 1 1 d . . .
C6 C 0.7708(8) 0.7485(4) 0.0953(3) 0.0598(17) Uani 1 1 d . . .
C7 C 0.8840(8) 0.7462(3) 0.0620(3) 0.0534(15) Uani 1 1 d . . .
C8 C 0.9271(9) 0.6822(4) 0.0277(3) 0.0643(19) Uani 1 1 d . . .
H8A H 0.8798 0.6332 0.0241 0.077 Uiso 1 1 calc R . .
C9 C 1.0457(9) 0.7055(4) 0.0023(3) 0.0575(16) Uani 1 1 d . . .
H9A H 1.0976 0.6751 -0.0221 0.069 Uiso 1 1 calc R . .
C10 C 1.0816(8) 0.7819(3) 0.0171(3) 0.0499(14) Uani 1 1 d . . .
C11 C 1.1936(7) 0.8263(3) -0.0027(2) 0.0457(13) Uani 1 1 d . . .
C12 C 1.2125(7) 0.9012(3) 0.0113(2) 0.0417(12) Uani 1 1 d . . .
C13 C 1.2953(7) 0.9544(3) -0.0093(2) 0.0443(13) Uani 1 1 d . . .
H13A H 1.3654 0.9469 -0.0355 0.053 Uiso 1 1 calc R . .
C14 C 1.2567(7) 1.0197(3) 0.0154(2) 0.0459(13) Uani 1 1 d . . .
H14A H 1.2932 1.0647 0.0086 0.055 Uiso 1 1 calc R . .
C15 C 1.1536(7) 1.0063(3) 0.0522(2) 0.0419(12) Uani 1 1 d . . .
C16 C 1.0659(7) 1.0438(3) 0.0891(2) 0.0437(13) Uani 1 1 d . . .
C17 C 1.0390(7) 1.1146(3) 0.1082(3) 0.0475(14) Uani 1 1 d . . .
H17A H 1.0868 1.1560 0.0984 0.057 Uiso 1 1 calc R . .
C18 C 0.9291(7) 1.1119(3) 0.1441(3) 0.0494(14) Uani 1 1 d . . .
H18A H 0.8887 1.1514 0.1637 0.059 Uiso 1 1 calc R . .
C19 C 0.8879(7) 1.0390(3) 0.1462(3) 0.0462(13) Uani 1 1 d . . .
C20 C 0.6823(7) 1.0464(3) 0.2080(2) 0.0465(13) Uani 1 1 d . . .
C21 C 0.7157(9) 1.0606(4) 0.2654(3) 0.0649(18) Uani 1 1 d . . .
C22 C 0.6240(12) 1.0947(5) 0.2998(3) 0.077(2) Uani 1 1 d . . .
C23 C 0.4920(11) 1.1140(5) 0.2791(4) 0.083(3) Uani 1 1 d . . .
C24 C 0.4586(9) 1.1032(5) 0.2225(4) 0.086(3) Uani 1 1 d . . .
C25 C 0.5522(8) 1.0686(5) 0.1888(3) 0.067(2) Uani 1 1 d . . .
C26 C 0.6762(11) 0.6786(4) 0.0987(4) 0.078(3) Uani 1 1 d . . .
C27 C 0.7266(15) 0.6513(6) 0.1420(6) 0.102(4) Uani 1 1 d . . .
C28 C 0.635(2) 0.5852(8) 0.1437(8) 0.139(6) Uani 1 1 d . . .
C29 C 0.508(2) 0.5461(6) 0.1073(7) 0.135(6) Uani 1 1 d . . .
C30 C 0.462(2) 0.5750(8) 0.0655(7) 0.166(8) Uani 1 1 d . . .
C31 C 0.5409(15) 0.6397(6) 0.0601(6) 0.110(4) Uani 1 1 d . . .
C32 C 1.2896(7) 0.7911(3) -0.0431(2) 0.0456(13) Uani 1 1 d . . .
C33 C 1.2226(9) 0.7478(4) -0.0959(3) 0.0561(16) Uani 1 1 d . . .
C34 C 1.3147(12) 0.7174(4) -0.1325(3) 0.068(2) Uani 1 1 d . . .
C35 C 1.4776(12) 0.7272(4) -0.1185(4) 0.074(2) Uani 1 1 d . . .
C36 C 1.5456(9) 0.7694(4) -0.0661(4) 0.071(2) Uani 1 1 d . . .
C37 C 1.4531(8) 0.8018(4) -0.0288(3) 0.0525(15) Uani 1 1 d . . .
C38 C 1.1735(7) 0.9125(4) 0.1646(3) 0.0514(15) Uani 1 1 d D . .
H38A H 1.2699 0.8998 0.1501 0.062 Uiso 1 1 calc R A 1
H38B H 1.2049 0.9641 0.1872 0.062 Uiso 1 1 calc R A 1
C40 C 1.2382(9) 0.8961(5) 0.2588(4) 0.073(2) Uani 1 1 d D . .
O2 O 1.1724(16) 0.8761(12) 0.2998(6) 0.090(4) Uani 0.54(2) 1 d PDU B 1
C39 C 1.129(2) 0.8676(10) 0.2020(6) 0.064(4) Uani 0.54(2) 1 d PDU B 1
H39A H 1.1347 0.8171 0.1842 0.077 Uiso 0.54(2) 1 calc PR B 1
H39B H 1.0158 0.8673 0.2071 0.077 Uiso 0.54(2) 1 calc PR B 1
C41 C 1.279(2) 0.8794(12) 0.3491(7) 0.075(5) Uani 0.54(2) 1 d PDU B 1
H41A H 1.2152 0.8712 0.3774 0.113 Uiso 0.54(2) 1 calc PR B 1
H41B H 1.3528 0.9272 0.3633 0.113 Uiso 0.54(2) 1 calc PR B 1
H41C H 1.3409 0.8420 0.3402 0.113 Uiso 0.54(2) 1 calc PR B 1
O2' O 1.201(2) 0.8421(11) 0.2823(9) 0.094(4) Uani 0.46(2) 1 d PDU B 2
C39' C 1.1076(18) 0.8966(14) 0.2137(7) 0.063(5) Uani 0.46(2) 1 d PDU B 2
H39C H 1.0307 0.8488 0.2010 0.076 Uiso 0.46(2) 1 calc PR B 2
H39D H 1.0478 0.9335 0.2292 0.076 Uiso 0.46(2) 1 calc PR B 2
C41' C 1.315(4) 0.8515(18) 0.3318(12) 0.116(9) Uani 0.46(2) 1 d PDU B 2
H41D H 1.2766 0.8148 0.3497 0.174 Uiso 0.46(2) 1 calc PR B 2
H41E H 1.3270 0.8999 0.3575 0.174 Uiso 0.46(2) 1 calc PR B 2
H41F H 1.4201 0.8460 0.3216 0.174 Uiso 0.46(2) 1 calc PR B 2
C42 C 0.7067(7) 0.4726(3) 0.3659(2) 0.0421(12) Uani 1 1 d . . .
C43 C 0.6035(7) 0.4900(3) 0.3282(3) 0.0478(14) Uani 1 1 d . . .
C44 C 0.5715(8) 0.4586(4) 0.2695(3) 0.0525(15) Uani 1 1 d . . .
H44A H 0.6232 0.4242 0.2489 0.063 Uiso 1 1 calc R . .
C45 C 0.4550(8) 0.4862(4) 0.2483(3) 0.0551(16) Uani 1 1 d . . .
H45A H 0.4097 0.4738 0.2102 0.066 Uiso 1 1 calc R . .
C46 C 0.4109(8) 0.5372(3) 0.2926(3) 0.0495(14) Uani 1 1 d . . .
C47 C 0.2958(8) 0.5768(4) 0.2893(3) 0.0494(14) Uani 1 1 d . . .
C48 C 0.2561(7) 0.6227(4) 0.3338(3) 0.0489(14) Uani 1 1 d . . .
C49 C 0.1345(8) 0.6638(4) 0.3341(3) 0.0538(15) Uani 1 1 d . . .
H49A H 0.0643 0.6641 0.3025 0.065 Uiso 1 1 calc R . .
C50 C 0.1374(8) 0.7024(4) 0.3875(3) 0.0550(16) Uani 1 1 d . . .
H50A H 0.0694 0.7343 0.3994 0.066 Uiso 1 1 calc R . .
C51 C 0.2587(7) 0.6869(3) 0.4223(3) 0.0468(13) Uani 1 1 d . . .
C52 C 0.2935(7) 0.7128(3) 0.4801(3) 0.0458(13) Uani 1 1 d . . .
C53 C 0.4021(7) 0.6889(3) 0.5117(3) 0.0452(13) Uani 1 1 d . . .
C54 C 0.4412(8) 0.6993(3) 0.5695(3) 0.0491(14) Uani 1 1 d . . .
H54A H 0.4020 0.7305 0.5978 0.059 Uiso 1 1 calc R . .
C55 C 0.5452(8) 0.6566(3) 0.5772(3) 0.0511(14) Uani 1 1 d . . .
H55A H 0.5899 0.6522 0.6117 0.061 Uiso 1 1 calc R . .
C56 C 0.5738(7) 0.6201(3) 0.5244(3) 0.0455(13) Uani 1 1 d . . .
C57 C 0.6592(7) 0.5691(3) 0.5006(2) 0.0440(13) Uani 1 1 d . . .
C58 C 0.7559(7) 0.5250(3) 0.5162(3) 0.0475(14) Uani 1 1 d . . .
H58A H 0.7886 0.5238 0.5528 0.057 Uiso 1 1 calc R . .
C59 C 0.7941(7) 0.4840(3) 0.4685(2) 0.0447(13) Uani 1 1 d . . .
H59A H 0.8597 0.4498 0.4667 0.054 Uiso 1 1 calc R . .
C60 C 0.7199(7) 0.5009(3) 0.4228(2) 0.0417(12) Uani 1 1 d . . .
C61 C 0.8067(7) 0.4201(3) 0.3442(2) 0.0411(12) Uani 1 1 d . . .
C62 C 0.9712(7) 0.4414(3) 0.3513(3) 0.0443(13) Uani 1 1 d . . .
C63 C 1.0675(8) 0.3947(4) 0.3310(3) 0.0545(16) Uani 1 1 d . . .
C64 C 1.0004(9) 0.3239(4) 0.3009(3) 0.0603(18) Uani 1 1 d . . .
C65 C 0.8355(9) 0.3013(3) 0.2938(3) 0.0593(17) Uani 1 1 d . . .
C66 C 0.7421(8) 0.3471(3) 0.3154(3) 0.0494(14) Uani 1 1 d . . .
C67 C 0.2071(8) 0.5686(4) 0.2332(3) 0.0541(15) Uani 1 1 d . . .
C68 C 0.0854(10) 0.5088(4) 0.2057(3) 0.072(2) Uani 1 1 d . . .
C69 C 0.0026(12) 0.5001(5) 0.1546(4) 0.084(3) Uani 1 1 d . . .
C70 C 0.0361(11) 0.5512(5) 0.1280(3) 0.077(2) Uani 1 1 d . . .
C71 C 0.1608(11) 0.6110(5) 0.1538(4) 0.077(2) Uani 1 1 d . . .
C72 C 0.2419(9) 0.6186(4) 0.2052(3) 0.0618(17) Uani 1 1 d . . .
C73 C 0.2039(8) 0.7667(4) 0.5079(3) 0.0531(15) Uani 1 1 d . . .
C74 C 0.2369(11) 0.8361(4) 0.5060(4) 0.075(2) Uani 1 1 d . . .
C75 C 0.1468(13) 0.8846(5) 0.5272(4) 0.090(3) Uani 1 1 d . . .
C76 C 0.0212(12) 0.8658(5) 0.5526(4) 0.088(3) Uani 1 1 d . . .
C77 C -0.0141(9) 0.7966(5) 0.5551(4) 0.092(3) Uani 1 1 d . . .
C78 C 0.0762(9) 0.7470(4) 0.5323(4) 0.073(2) Uani 1 1 d . . .
C79 C 0.6975(7) 0.6922(3) 0.4070(3) 0.0480(14) Uani 1 1 d D . .
H79A H 0.7321 0.7279 0.4442 0.058 Uiso 1 1 calc R C 1
H79B H 0.7916 0.6729 0.3964 0.058 Uiso 1 1 calc R C 1
O4 O 0.7037(19) 0.8280(9) 0.3327(7) 0.094(5) Uani 0.56(2) 1 d PDU D 1
C80 C 0.646(2) 0.7300(9) 0.3670(8) 0.073(5) Uani 0.56(2) 1 d PDU D 1
H80A H 0.5324 0.7326 0.3673 0.088 Uiso 0.56(2) 1 calc PR D 1
H80B H 0.6561 0.7027 0.3291 0.088 Uiso 0.56(2) 1 calc PR D 1
C81 C 0.7570(15) 0.8093(9) 0.3836(7) 0.059(5) Uani 0.56(2) 1 d PDU D 1
C82 C 0.800(3) 0.8958(11) 0.3301(10) 0.098(6) Uani 0.56(2) 1 d PDU D 1
H82A H 0.7608 0.9051 0.2956 0.147 Uiso 0.56(2) 1 calc PR D 1
H82B H 0.9131 0.8924 0.3310 0.147 Uiso 0.56(2) 1 calc PR D 1
H82C H 0.7925 0.9356 0.3618 0.147 Uiso 0.56(2) 1 calc PR D 1
O4' O 0.697(2) 0.8532(9) 0.3591(10) 0.082(5) Uani 0.44(2) 1 d PDU D 2
C80' C 0.634(2) 0.7490(11) 0.3880(10) 0.058(5) Uani 0.44(2) 1 d PDU D 2
H80C H 0.5959 0.7808 0.4187 0.070 Uiso 0.44(2) 1 calc PR D 2
H80D H 0.5420 0.7259 0.3571 0.070 Uiso 0.44(2) 1 calc PR D 2
C81' C 0.7738(19) 0.7949(10) 0.3681(9) 0.060(6) Uani 0.44(2) 1 d PDU D 2
C82' C 0.815(3) 0.9182(13) 0.3596(14) 0.099(8) Uani 0.44(2) 1 d PDU D 2
H82D H 0.7589 0.9551 0.3536 0.148 Uiso 0.44(2) 1 calc PR D 2
H82E H 0.8783 0.9054 0.3301 0.148 Uiso 0.44(2) 1 calc PR D 2
H82F H 0.8875 0.9373 0.3955 0.148 Uiso 0.44(2) 1 calc PR D 2
F1 F 0.8434(7) 1.0406(3) 0.28741(19) 0.0940(16) Uani 1 1 d . . .
F2 F 0.6608(10) 1.1065(4) 0.3542(2) 0.132(3) Uani 1 1 d . . .
F3 F 0.4001(8) 1.1494(4) 0.3133(3) 0.136(3) Uani 1 1 d . . .
F4 F 0.3313(7) 1.1212(4) 0.2012(3) 0.150(3) Uani 1 1 d . . .
F5 F 0.5117(7) 1.0565(4) 0.13411(19) 0.112(2) Uani 1 1 d . . .
F6 F 0.8544(9) 0.6881(5) 0.1807(4) 0.137(3) Uani 1 1 d . . .
F7 F 0.6886(14) 0.5610(6) 0.1859(6) 0.225(6) Uani 1 1 d . . .
F8 F 0.4226(17) 0.4748(8) 0.1078(6) 0.280(7) Uani 1 1 d . . .
F9 F 0.3236(16) 0.5396(6) 0.0265(5) 0.247(7) Uani 1 1 d . . .
F10 F 0.4896(11) 0.6658(5) 0.0203(4) 0.173(4) Uani 1 1 d . . .
F11 F 1.0628(5) 0.7346(2) -0.11355(17) 0.0704(11) Uani 1 1 d . . .
F12 F 1.2409(9) 0.6746(3) -0.18357(19) 0.1046(19) Uani 1 1 d . . .
F13 F 1.5625(11) 0.6933(4) -0.1539(3) 0.156(3) Uani 1 1 d . . .
F14 F 1.7056(6) 0.7821(3) -0.0479(3) 0.1022(18) Uani 1 1 d . . .
F15 F 1.5281(5) 0.8417(2) 0.02212(18) 0.0665(10) Uani 1 1 d . . .
F16 F 1.0437(4) 0.5108(2) 0.37789(16) 0.0572(9) Uani 1 1 d . . .
F17 F 1.2268(5) 0.4201(3) 0.33980(19) 0.0711(11) Uani 1 1 d . . .
F18 F 1.0926(8) 0.2786(3) 0.2793(3) 0.118(2) Uani 1 1 d . . .
F19 F 0.7640(7) 0.2328(2) 0.2633(2) 0.0881(15) Uani 1 1 d . . .
F20 F 0.5800(5) 0.3213(2) 0.30595(17) 0.0638(10) Uani 1 1 d . . .
F21 F 0.0470(7) 0.4562(3) 0.2294(2) 0.106(2) Uani 1 1 d . . .
F22 F -0.1129(9) 0.4407(3) 0.1291(3) 0.138(3) Uani 1 1 d . . .
F23 F -0.0467(8) 0.5440(4) 0.0773(2) 0.118(2) Uani 1 1 d . . .
F24 F 0.1979(8) 0.6630(4) 0.1290(3) 0.119(2) Uani 1 1 d . . .
F25 F 0.3623(6) 0.6782(3) 0.2288(2) 0.0972(17) Uani 1 1 d . . .
F26 F 0.3586(8) 0.8587(3) 0.4822(3) 0.117(2) Uani 1 1 d . . .
F27 F 0.1844(12) 0.9531(4) 0.5253(4) 0.158(3) Uani 1 1 d . . .
F28 F -0.0658(10) 0.9136(4) 0.5747(4) 0.158(3) Uani 1 1 d . . .
F29 F -0.1350(8) 0.7732(4) 0.5791(4) 0.174(4) Uani 1 1 d . . .
F30 F 0.0367(8) 0.6794(3) 0.5358(3) 0.130(3) Uani 1 1 d . . .

loop_
_atom_site_aniso_label
_atom_site_aniso_U_11
_atom_site_aniso_U_22
_atom_site_aniso_U_33
_atom_site_aniso_U_23
_atom_site_aniso_U_13
_atom_site_aniso_U_12
Ge1 0.0405(3) 0.0466(4) 0.0462(4) 0.0194(3) 0.0147(3) 0.0135(3)
Ge2 0.0395(3) 0.0397(3) 0.0444(4) 0.0141(3) 0.0123(3) 0.0123(2)
O1 0.071(4) 0.104(4) 0.067(3) 0.037(3) 0.009(3) 0.004(3)
O3 0.066(4) 0.073(4) 0.133(6) 0.049(4) 0.008(4) 0.003(3)
N1 0.043(3) 0.047(3) 0.053(3) 0.022(2) 0.018(2) 0.009(2)
N2 0.048(3) 0.048(3) 0.053(3) 0.020(2) 0.020(2) 0.011(2)
N3 0.043(3) 0.043(3) 0.046(3) 0.014(2) 0.014(2) 0.014(2)
N4 0.044(3) 0.048(3) 0.047(3) 0.019(2) 0.014(2) 0.014(2)
N5 0.044(3) 0.048(3) 0.046(3) 0.016(2) 0.010(2) 0.018(2)
N6 0.040(3) 0.048(3) 0.054(3) 0.016(2) 0.011(2) 0.011(2)
N7 0.048(3) 0.045(3) 0.047(3) 0.015(2) 0.012(2) 0.019(2)
N8 0.045(3) 0.044(3) 0.042(3) 0.012(2) 0.014(2) 0.013(2)
C1 0.043(3) 0.058(4) 0.045(3) 0.011(3) 0.008(3) 0.016(3)
C2 0.044(3) 0.053(4) 0.052(3) 0.019(3) 0.014(3) 0.013(3)
C3 0.042(3) 0.069(4) 0.068(4) 0.026(4) 0.022(3) 0.014(3)
C4 0.054(4) 0.055(4) 0.079(5) 0.027(4) 0.032(4) 0.010(3)
C5 0.046(3) 0.058(4) 0.065(4) 0.026(3) 0.017(3) 0.012(3)
C6 0.057(4) 0.050(4) 0.079(5) 0.024(3) 0.025(4) 0.011(3)
C7 0.054(4) 0.047(3) 0.066(4) 0.025(3) 0.020(3) 0.011(3)
C8 0.081(5) 0.045(4) 0.081(5) 0.031(4) 0.036(4) 0.017(3)
C9 0.070(4) 0.049(4) 0.063(4) 0.018(3) 0.028(3) 0.025(3)
C10 0.054(4) 0.045(3) 0.057(4) 0.021(3) 0.019(3) 0.013(3)
C11 0.048(3) 0.049(3) 0.044(3) 0.014(3) 0.013(3) 0.014(3)
C12 0.043(3) 0.045(3) 0.041(3) 0.014(2) 0.011(2) 0.014(2)
C13 0.042(3) 0.053(3) 0.041(3) 0.017(3) 0.013(2) 0.011(3)
C14 0.043(3) 0.046(3) 0.047(3) 0.014(3) 0.011(3) 0.005(2)
C15 0.038(3) 0.040(3) 0.047(3) 0.011(2) 0.006(2) 0.009(2)
C16 0.039(3) 0.049(3) 0.046(3) 0.017(3) 0.011(2) 0.012(2)
C17 0.051(3) 0.041(3) 0.048(3) 0.010(3) 0.004(3) 0.011(3)
C18 0.049(3) 0.048(3) 0.052(3) 0.015(3) 0.009(3) 0.016(3)
C19 0.043(3) 0.051(3) 0.047(3) 0.017(3) 0.011(3) 0.012(3)
C20 0.041(3) 0.053(4) 0.045(3) 0.011(3) 0.010(3) 0.013(3)
C21 0.067(4) 0.070(5) 0.050(4) 0.015(3) 0.012(3) 0.002(4)
C22 0.096(6) 0.077(5) 0.048(4) 0.006(4) 0.032(4) 0.005(5)
C23 0.080(6) 0.066(5) 0.082(6) -0.013(4) 0.045(5) 0.000(4)
C24 0.043(4) 0.101(7) 0.084(6) -0.024(5) 0.005(4) 0.025(4)
C25 0.050(4) 0.089(5) 0.048(4) -0.006(4) 0.004(3) 0.027(4)
C26 0.079(5) 0.058(4) 0.115(7) 0.037(5) 0.063(5) 0.013(4)
C27 0.102(8) 0.081(6) 0.158(11) 0.068(7) 0.080(8) 0.028(6)
C28 0.169(13) 0.104(9) 0.206(16) 0.100(11) 0.131(13) 0.046(9)
C29 0.172(14) 0.062(6) 0.170(14) 0.031(8) 0.100(12) -0.015(7)
C30 0.195(16) 0.099(9) 0.150(13) -0.001(9) 0.078(12) -0.072(10)
C31 0.117(9) 0.070(6) 0.146(11) 0.044(7) 0.055(8) -0.009(6)
C32 0.056(4) 0.042(3) 0.047(3) 0.019(3) 0.017(3) 0.017(3)
C33 0.076(5) 0.048(4) 0.049(4) 0.017(3) 0.010(3) 0.023(3)
C34 0.110(7) 0.055(4) 0.049(4) 0.016(3) 0.034(4) 0.031(4)
C35 0.113(7) 0.057(4) 0.078(5) 0.030(4) 0.062(5) 0.036(4)
C36 0.066(5) 0.072(5) 0.108(7) 0.055(5) 0.050(5) 0.035(4)
C37 0.051(4) 0.053(4) 0.061(4) 0.026(3) 0.018(3) 0.012(3)
C38 0.046(3) 0.065(4) 0.054(4) 0.025(3) 0.022(3) 0.020(3)
C40 0.053(4) 0.106(6) 0.079(5) 0.058(5) 0.019(4) 0.012(4)
O2 0.087(6) 0.115(8) 0.075(6) 0.050(6) 0.013(5) 0.010(5)
C39 0.062(7) 0.064(8) 0.068(7) 0.030(6) 0.002(5) 0.010(6)
C41 0.082(8) 0.087(9) 0.064(7) 0.039(7) 0.010(6) 0.013(6)
O2' 0.098(7) 0.101(8) 0.086(7) 0.054(6) -0.003(5) 0.004(6)
C39' 0.057(7) 0.070(9) 0.067(8) 0.028(7) 0.009(6) 0.014(6)
C41' 0.124(12) 0.115(12) 0.113(12) 0.045(9) 0.006(9) 0.027(9)
C42 0.043(3) 0.039(3) 0.047(3) 0.011(2) 0.016(3) 0.012(2)
C43 0.050(3) 0.046(3) 0.050(3) 0.012(3) 0.015(3) 0.015(3)
C44 0.057(4) 0.058(4) 0.044(3) 0.011(3) 0.014(3) 0.020(3)
C45 0.065(4) 0.062(4) 0.040(3) 0.015(3) 0.006(3) 0.018(3)
C46 0.053(4) 0.052(4) 0.046(3) 0.018(3) 0.010(3) 0.014(3)
C47 0.049(3) 0.055(4) 0.048(3) 0.018(3) 0.007(3) 0.016(3)
C48 0.039(3) 0.054(4) 0.058(4) 0.026(3) 0.007(3) 0.009(3)
C49 0.046(3) 0.062(4) 0.060(4) 0.024(3) 0.009(3) 0.019(3)
C50 0.044(3) 0.058(4) 0.072(4) 0.026(3) 0.015(3) 0.022(3)
C51 0.039(3) 0.044(3) 0.058(4) 0.014(3) 0.013(3) 0.012(2)
C52 0.039(3) 0.046(3) 0.058(4) 0.015(3) 0.020(3) 0.016(2)
C53 0.043(3) 0.041(3) 0.053(3) 0.010(3) 0.016(3) 0.012(2)
C54 0.052(3) 0.052(4) 0.044(3) 0.009(3) 0.017(3) 0.017(3)
C55 0.057(4) 0.054(4) 0.049(3) 0.017(3) 0.019(3) 0.020(3)
C56 0.044(3) 0.042(3) 0.050(3) 0.012(3) 0.010(3) 0.010(2)
C57 0.045(3) 0.046(3) 0.045(3) 0.015(3) 0.014(3) 0.015(3)
C58 0.048(3) 0.048(3) 0.048(3) 0.018(3) 0.002(3) 0.013(3)
C59 0.042(3) 0.042(3) 0.050(3) 0.010(3) 0.011(3) 0.014(2)
C60 0.041(3) 0.038(3) 0.050(3) 0.013(3) 0.015(3) 0.013(2)
C61 0.050(3) 0.036(3) 0.040(3) 0.012(2) 0.011(2) 0.014(2)
C62 0.046(3) 0.045(3) 0.051(3) 0.020(3) 0.017(3) 0.017(3)
C63 0.048(4) 0.066(4) 0.064(4) 0.034(3) 0.022(3) 0.020(3)
C64 0.073(5) 0.057(4) 0.071(4) 0.028(4) 0.040(4) 0.036(4)
C65 0.082(5) 0.036(3) 0.060(4) 0.009(3) 0.025(4) 0.015(3)
C66 0.054(4) 0.044(3) 0.050(3) 0.012(3) 0.017(3) 0.007(3)
C67 0.054(4) 0.054(4) 0.060(4) 0.026(3) 0.003(3) 0.016(3)
C68 0.078(5) 0.069(5) 0.066(5) 0.030(4) -0.004(4) 0.004(4)
C69 0.093(6) 0.074(5) 0.077(5) 0.027(5) -0.018(5) 0.009(5)
C70 0.098(6) 0.084(6) 0.052(4) 0.024(4) -0.007(4) 0.035(5)
C71 0.087(6) 0.089(6) 0.071(5) 0.048(5) 0.013(4) 0.020(5)
C72 0.058(4) 0.066(4) 0.065(4) 0.028(4) 0.004(3) 0.014(3)
C73 0.053(4) 0.050(4) 0.059(4) 0.012(3) 0.014(3) 0.022(3)
C74 0.088(6) 0.060(5) 0.089(6) 0.026(4) 0.035(5) 0.033(4)
C75 0.112(7) 0.073(6) 0.115(8) 0.041(5) 0.050(6) 0.054(5)
C76 0.083(6) 0.069(6) 0.103(7) -0.006(5) 0.006(5) 0.046(5)
C77 0.050(4) 0.095(7) 0.111(7) -0.012(5) 0.037(5) 0.020(4)
C78 0.061(4) 0.052(4) 0.101(6) 0.006(4) 0.035(4) 0.010(3)
C79 0.044(3) 0.053(4) 0.056(4) 0.021(3) 0.017(3) 0.021(3)
O4 0.103(7) 0.085(8) 0.099(8) 0.054(6) 0.007(6) 0.002(6)
C80 0.075(7) 0.076(8) 0.071(8) 0.035(7) 0.017(6) 0.002(6)
C81 0.054(6) 0.057(7) 0.077(8) 0.025(6) 0.022(6) 0.025(5)
C82 0.118(10) 0.085(9) 0.095(10) 0.057(8) 0.010(8) -0.002(7)
O4' 0.086(7) 0.071(8) 0.098(9) 0.044(7) 0.013(7) 0.014(6)
C80' 0.060(7) 0.053(8) 0.066(9) 0.024(7) 0.014(6) 0.012(6)
C81' 0.062(8) 0.059(9) 0.065(9) 0.028(7) 0.019(6) 0.013(6)
C82' 0.114(11) 0.090(10) 0.104(11) 0.051(9) 0.021(8) 0.018(8)
F1 0.121(4) 0.111(4) 0.060(3) 0.031(3) -0.001(3) 0.051(3)
F2 0.223(8) 0.125(5) 0.054(3) 0.018(3) 0.053(4) 0.050(5)
F3 0.121(5) 0.117(5) 0.137(5) -0.027(4) 0.072(4) 0.015(4)
F4 0.091(4) 0.197(7) 0.123(5) -0.049(5) -0.017(4) 0.100(5)
F5 0.101(4) 0.182(6) 0.053(3) -0.004(3) -0.007(2) 0.097(4)
F6 0.111(5) 0.160(7) 0.192(8) 0.135(6) 0.040(5) 0.027(5)
F7 0.245(11) 0.198(9) 0.348(15) 0.224(11) 0.146(11) 0.065(8)
F8 0.269(14) 0.302(15) 0.298(15) 0.173(13) 0.140(12) -0.043(11)
F9 0.267(12) 0.163(9) 0.218(11) 0.016(8) 0.056(9) -0.124(9)
F10 0.176(8) 0.148(7) 0.142(7) 0.049(6) -0.020(6) -0.072(6)
F11 0.076(3) 0.063(3) 0.063(2) 0.009(2) -0.011(2) 0.020(2)
F12 0.187(6) 0.072(3) 0.053(3) 0.005(2) 0.031(3) 0.038(3)
F13 0.223(9) 0.133(6) 0.176(7) 0.068(5) 0.148(7) 0.096(6)
F14 0.059(3) 0.124(4) 0.157(5) 0.073(4) 0.052(3) 0.038(3)
F15 0.051(2) 0.078(3) 0.069(3) 0.026(2) 0.0043(19) 0.0089(19)
F16 0.053(2) 0.049(2) 0.064(2) 0.0124(17) 0.0107(18) 0.0047(16)
F17 0.050(2) 0.091(3) 0.090(3) 0.042(3) 0.027(2) 0.025(2)
F18 0.134(5) 0.106(4) 0.150(5) 0.045(4) 0.083(4) 0.072(4)
F19 0.118(4) 0.043(2) 0.099(3) 0.005(2) 0.045(3) 0.015(2)
F20 0.056(2) 0.054(2) 0.072(3) 0.0084(19) 0.0171(19) 0.0013(17)
F21 0.117(4) 0.087(4) 0.102(4) 0.059(3) -0.031(3) -0.025(3)
F22 0.150(6) 0.104(4) 0.117(5) 0.046(4) -0.069(4) -0.042(4)
F23 0.148(5) 0.129(5) 0.081(4) 0.047(3) -0.016(3) 0.044(4)
F24 0.130(5) 0.138(5) 0.111(4) 0.091(4) 0.002(4) 0.012(4)
F25 0.090(3) 0.093(4) 0.103(4) 0.055(3) -0.012(3) -0.014(3)
F26 0.162(6) 0.070(3) 0.161(6) 0.060(4) 0.108(5) 0.045(3)
F27 0.250(9) 0.092(4) 0.197(8) 0.073(5) 0.112(7) 0.106(6)
F28 0.151(6) 0.142(6) 0.185(8) 0.005(5) 0.057(6) 0.089(5)
F29 0.116(5) 0.104(5) 0.275(10) -0.019(5) 0.142(6) 0.008(4)
F30 0.123(5) 0.057(3) 0.218(7) 0.018(4) 0.126(5) 0.013(3)

loop_
_atom_type_symbol
_atom_type_description
_atom_type_scat_dispersion_real
_atom_type_scat_dispersion_imag
_atom_type_scat_source
C C 0.0033 0.0016 'International Tables Vol C Tables 4.2.6.8 and 6.1.1.4'
H H 0.0000 0.0000 'International Tables Vol C Tables 4.2.6.8 and 6.1.1.4'
F F 0.0171 0.0103 'International Tables Vol C Tables 4.2.6.8 and 6.1.1.4'
Ge Ge 0.1547 1.8001 'International Tables Vol C Tables 4.2.6.8 and 6.1.1.4'
N N 0.0061 0.0033 'International Tables Vol C Tables 4.2.6.8 and 6.1.1.4'
O O 0.0106 0.0060 'International Tables Vol C Tables 4.2.6.8 and 6.1.1.4'

loop_
_geom_angle_atom_site_label_1
_geom_angle_atom_site_label_2
_geom_angle_atom_site_label_3
_geom_angle
N3 Ge1 C38 105.9(2)
N3 Ge1 N2 86.7(2)
C38 Ge1 N2 105.9(3)
N3 Ge1 N4 78.7(2)
C38 Ge1 N4 105.7(3)
N2 Ge1 N4 147.8(2)
N3 Ge1 N1 148.1(2)
C38 Ge1 N1 105.2(2)
N2 Ge1 N1 91.4(2)
N4 Ge1 N1 86.4(2)
N6 Ge2 N8 148.4(2)
N6 Ge2 N7 86.7(2)
N8 Ge2 N7 78.75(19)
N6 Ge2 N5 91.4(2)
N8 Ge2 N5 86.6(2)
N7 Ge2 N5 147.9(2)
N6 Ge2 C79 105.0(2)
N8 Ge2 C79 105.9(2)
N7 Ge2 C79 106.0(2)
N5 Ge2 C79 105.4(2)
C81 O3 C81' 23.0(15)
C5 N1 C2 108.0(5)
C5 N1 Ge1 124.5(4)
C2 N1 Ge1 125.4(4)
C7 N2 C10 108.3(5)
C7 N2 Ge1 123.9(4)
C10 N2 Ge1 125.6(4)
C15 N3 C12 108.4(5)
C15 N3 Ge1 117.8(4)
C12 N3 Ge1 133.1(4)
C19 N4 C16 109.8(5)
C19 N4 Ge1 132.6(4)
C16 N4 Ge1 116.7(4)
C46 N5 C43 108.0(5)
C46 N5 Ge2 124.3(4)
C43 N5 Ge2 125.5(4)
C48 N6 C51 107.8(5)
C48 N6 Ge2 125.0(4)
C51 N6 Ge2 125.5(4)
C56 N7 C53 109.1(5)
C56 N7 Ge2 117.3(4)
C53 N7 Ge2 132.5(4)
C60 N8 C57 109.7(5)
C60 N8 Ge2 133.0(4)
C57 N8 Ge2 117.0(4)
C2 C1 C19 122.4(6)
C2 C1 C20 117.4(6)
C19 C1 C20 120.1(6)
C1 C2 N1 126.2(5)
C1 C2 C3 126.0(6)
N1 C2 C3 107.6(5)
C4 C3 C2 107.3(6)
C4 C3 H3A 126.3
C2 C3 H3A 126.3
C3 C4 C5 109.1(6)
C3 C4 H4A 125.4
C5 C4 H4A 125.4
C6 C5 N1 123.9(6)
C6 C5 C4 128.2(6)
N1 C5 C4 107.9(6)
C7 C6 C5 125.1(6)
C7 C6 C26 118.1(6)
C5 C6 C26 116.7(6)
C6 C7 N2 125.1(6)
C6 C7 C8 128.0(6)
N2 C7 C8 106.9(5)
C9 C8 C7 107.5(6)
C9 C8 H8A 126.3
C7 C8 H8A 126.3
C8 C9 C10 109.8(6)
C8 C9 H9A 125.1
C10 C9 H9A 125.1
N2 C10 C11 125.6(6)
N2 C10 C9 107.5(5)
C11 C10 C9 126.9(6)
C12 C11 C10 122.7(5)
C12 C11 C32 118.7(5)
C10 C11 C32 118.5(5)
N3 C12 C11 119.4(5)
N3 C12 C13 107.6(5)
C11 C12 C13 132.8(5)
C14 C13 C12 108.2(5)
C14 C13 H13A 125.9
C12 C13 H13A 125.9
C13 C14 C15 106.7(5)
C13 C14 H14A 126.7
C15 C14 H14A 126.7
N3 C15 C14 109.2(5)
N3 C15 C16 111.8(5)
C14 C15 C16 139.0(6)
N4 C16 C15 112.9(5)
N4 C16 C17 108.3(5)
C15 C16 C17 138.8(6)
C18 C17 C16 106.9(5)
C18 C17 H17A 126.6
C16 C17 H17A 126.6
C17 C18 C19 107.6(5)
C17 C18 H18A 126.2
C19 C18 H18A 126.2
N4 C19 C1 120.0(6)
N4 C19 C18 107.4(5)
C1 C19 C18 132.3(6)
C25 C20 C21 115.3(6)
C25 C20 C1 122.9(6)
C21 C20 C1 121.6(6)
F1 C21 C22 119.1(7)
F1 C21 C20 118.7(6)
C22 C21 C20 122.2(8)
F2 C22 C23 119.5(8)
F2 C22 C21 119.6(9)
C23 C22 C21 120.8(8)
C22 C23 F3 121.4(9)
C22 C23 C24 118.5(7)
F3 C23 C24 119.8(10)
F4 C24 C25 120.4(8)
F4 C24 C23 119.9(8)
C25 C24 C23 119.5(8)
F5 C25 C20 118.8(6)
F5 C25 C24 117.6(7)
C20 C25 C24 123.6(7)
C31 C26 C27 119.3(9)
C31 C26 C6 121.5(9)
C27 C26 C6 119.3(9)
F6 C27 C28 121.2(13)
F6 C27 C26 120.9(8)
C28 C27 C26 117.8(14)
C29 C28 F7 119.7(13)
C29 C28 C27 124.7(15)
F7 C28 C27 115.7(17)
C28 C29 C30 115.8(11)
C28 C29 F8 123.4(17)
C30 C29 F8 120.8(16)
C31 C30 F9 115.1(18)
C31 C30 C29 124.5(15)
F9 C30 C29 120.3(12)
F10 C31 C30 122.2(14)
F10 C31 C26 119.8(8)
C30 C31 C26 117.9(14)
C37 C32 C33 116.2(6)
C37 C32 C11 120.5(6)
C33 C32 C11 123.2(6)
F11 C33 C32 120.3(6)
F11 C33 C34 117.9(7)
C32 C33 C34 121.9(7)
F12 C34 C35 118.8(7)
F12 C34 C33 118.8(8)
C35 C34 C33 122.3(7)
F13 C35 C36 122.5(10)
F13 C35 C34 120.9(9)
C36 C35 C34 116.5(7)
F14 C36 C35 121.3(7)
F14 C36 C37 117.1(8)
C35 C36 C37 121.6(8)
F15 C37 C32 120.4(6)
F15 C37 C36 118.1(6)
C32 C37 C36 121.4(7)
C39 C38 C39' 24.3(9)
C39 C38 Ge1 117.1(6)
C39' C38 Ge1 114.8(6)
C39 C38 H38A 108.1
C39' C38 H38A 127.7
Ge1 C38 H38A 108.0
C39 C38 H38B 108.0
C39' C38 H38B 87.0
Ge1 C38 H38B 108.0
H38A C38 H38B 107.3
O1 C40 O2 118.8(10)
O1 C40 O2' 121.9(10)
O2 C40 O2' 33.9(9)
O1 C40 C39' 123.3(10)
O2 C40 C39' 110.5(10)
O2' C40 C39' 114.5(12)
O1 C40 C39 126.5(8)
O2 C40 C39 114.6(10)
O2' C40 C39 103.9(10)
C39' C40 C39 24.0(9)
C40 O2 C41 118.4(12)
C38 C39 C40 112.5(9)
C38 C39 H39A 109.1
C40 C39 H39A 109.1
C38 C39 H39B 109.1
C40 C39 H39B 109.1
H39A C39 H39B 107.8
O2 C41 H41A 109.5
O2 C41 H41B 109.5
H41A C41 H41B 109.5
O2 C41 H41C 109.4
H41A C41 H41C 109.5
H41B C41 H41C 109.5
C40 O2' C41' 112.5(17)
C38 C39' C40 112.8(10)
C38 C39' H39C 109.0
C40 C39' H39C 109.0
C38 C39' H39D 109.1
C40 C39' H39D 109.1
H39C C39' H39D 107.8
O2' C41' H41D 109.5
O2' C41' H41E 109.5
H41D C41' H41E 109.5
O2' C41' H41F 109.5
H41D C41' H41F 109.5
H41E C41' H41F 109.5
C43 C42 C60 123.0(5)
C43 C42 C61 118.4(5)
C60 C42 C61 118.6(5)
C42 C43 N5 125.6(5)
C42 C43 C44 126.6(6)
N5 C43 C44 107.7(5)
C45 C44 C43 108.1(6)
C45 C44 H44A 125.9
C43 C44 H44A 125.9
C44 C45 C46 108.9(6)
C44 C45 H45A 125.5
C46 C45 H45A 125.5
C47 C46 N5 124.8(6)
C47 C46 C45 127.9(6)
N5 C46 C45 107.3(5)
C48 C47 C46 124.6(6)
C48 C47 C67 117.7(6)
C46 C47 C67 117.8(6)
C47 C48 N6 124.4(6)
C47 C48 C49 128.0(6)
N6 C48 C49 107.7(6)
C50 C49 C48 108.0(6)
C50 C49 H49A 126.0
C48 C49 H49A 126.0
C49 C50 C51 108.8(6)
C49 C50 H50A 125.6
C51 C50 H50A 125.6
C52 C51 N6 125.8(5)
C52 C51 C50 126.3(6)
N6 C51 C50 107.8(6)
C53 C52 C51 122.9(5)
C53 C52 C73 120.0(6)
C51 C52 C73 117.0(5)
N7 C53 C52 119.4(5)
N7 C53 C54 107.3(5)
C52 C53 C54 133.1(5)
C55 C54 C53 108.0(5)
C55 C54 H54A 126.0
C53 C54 H54A 126.0
C54 C55 C56 107.4(6)
C54 C55 H55A 126.3
C56 C55 H55A 126.3
N7 C56 C57 112.3(5)
N7 C56 C55 108.2(5)
C57 C56 C55 139.5(6)
N8 C57 C56 112.6(5)
N8 C57 C58 107.7(5)
C56 C57 C58 139.7(6)
C59 C58 C57 107.1(5)
C59 C58 H58A 126.5
C57 C58 H58A 126.5
C58 C59 C60 108.9(5)
C58 C59 H59A 125.5
C60 C59 H59A 125.5
N8 C60 C42 119.7(5)
N8 C60 C59 106.6(5)
C42 C60 C59 133.5(5)
C62 C61 C66 115.1(5)
C62 C61 C42 121.4(5)
C66 C61 C42 123.5(5)
F16 C62 C61 119.2(5)
F16 C62 C63 117.7(5)
C61 C62 C63 123.0(6)
F17 C63 C64 120.2(6)
F17 C63 C62 119.0(6)
C64 C63 C62 120.7(6)
F18 C64 C63 121.2(7)
F18 C64 C65 121.8(7)
C63 C64 C65 117.1(6)
F19 C65 C66 119.1(7)
F19 C65 C64 119.1(6)
C66 C65 C64 121.7(6)
F20 C66 C65 118.4(6)
F20 C66 C61 119.3(5)
C65 C66 C61 122.3(6)
C72 C67 C68 115.4(7)
C72 C67 C47 123.1(6)
C68 C67 C47 121.5(6)
F21 C68 C69 118.1(7)
F21 C68 C67 119.3(7)
C69 C68 C67 122.6(7)
F22 C69 C68 120.6(8)
F22 C69 C70 118.3(8)
C68 C69 C70 121.1(8)
F23 C70 C69 122.0(9)
F23 C70 C71 120.3(8)
C69 C70 C71 117.7(7)
F24 C71 C72 120.1(8)
F24 C71 C70 119.8(7)
C72 C71 C70 120.1(7)
F25 C72 C71 117.8(7)
F25 C72 C67 119.2(6)
C71 C72 C67 123.0(7)
C74 C73 C78 116.6(6)
C74 C73 C52 121.6(6)
C78 C73 C52 121.6(6)
F26 C74 C73 119.7(7)
F26 C74 C75 118.0(8)
C73 C74 C75 122.3(8)
F27 C75 C76 117.7(8)
F27 C75 C74 120.7(9)
C76 C75 C74 121.5(8)
F28 C76 C77 120.7(10)
F28 C76 C75 122.0(10)
C77 C76 C75 117.3(7)
F29 C77 C76 121.7(8)
F29 C77 C78 117.5(9)
C76 C77 C78 120.8(8)
F30 C78 C73 120.0(6)
F30 C78 C77 118.6(7)
C73 C78 C77 121.4(8)
C80 C79 C80' 23.1(9)
C80 C79 Ge2 113.8(7)
C80' C79 Ge2 113.7(8)
C80 C79 H79A 108.8
C80' C79 H79A 87.9
Ge2 C79 H79A 108.8
C80 C79 H79B 108.8
C80' C79 H79B 126.6
Ge2 C79 H79B 108.8
H79A C79 H79B 107.7
C82 O4 C81 113.0(14)
C79 C80 C81 109.3(12)
C79 C80 H80A 109.8
C81 C80 H80A 109.8
C79 C80 H80B 109.8
C81 C80 H80B 109.8
H80A C80 H80B 108.3
O3 C81 O4 117.8(14)
O3 C81 C80 123.0(15)
O4 C81 C80 97.8(12)
O4 C82 H82A 109.5
O4 C82 H82B 109.5
H82A C82 H82B 109.5
O4 C82 H82C 109.5
H82A C82 H82C 109.5
H82B C82 H82C 109.5
C82' O4' C81' 112.5(18)
C79 C80' C81' 108.4(13)
C79 C80' H80C 110.0
C81' C80' H80C 110.0
C79 C80' H80D 110.0
C81' C80' H80D 110.0
H80C C80' H80D 108.4
O3 C81' O4' 108.0(17)
O3 C81' C80' 117.3(18)
O4' C81' C80' 100.4(14)
O4' C82' H82D 109.5
O4' C82' H82E 109.5
H82D C82' H82E 109.5
O4' C82' H82F 109.5
H82D C82' H82F 109.5
H82E C82' H82F 109.5

loop_
_geom_bond_atom_site_label_1
_geom_bond_atom_site_label_2
_geom_bond_distance
Ge1 N3 1.922(5)
Ge1 C38 1.928(7)
Ge1 N2 1.933(5)
Ge1 N4 1.937(5)
Ge1 N1 1.941(5)
Ge2 N6 1.929(5)
Ge2 N8 1.931(5)
Ge2 N7 1.931(5)
Ge2 N5 1.932(5)
Ge2 C79 1.938(6)
O1 C40 1.151(9)
O3 C81 1.182(13)
O3 C81' 1.198(15)
N1 C5 1.383(8)
N1 C2 1.395(8)
N2 C7 1.386(8)
N2 C10 1.402(8)
N3 C15 1.366(7)
N3 C12 1.381(7)
N4 C19 1.363(7)
N4 C16 1.364(7)
N5 C46 1.392(8)
N5 C43 1.402(7)
N6 C48 1.400(8)
N6 C51 1.400(8)
N7 C56 1.368(8)
N7 C53 1.373(7)
N8 C60 1.370(7)
N8 C57 1.379(7)
C1 C2 1.393(9)
C1 C19 1.396(9)
C1 C20 1.479(8)
C2 C3 1.432(9)
C3 C4 1.359(10)
C3 H3A 0.9500
C4 C5 1.410(9)
C4 H4A 0.9500
C5 C6 1.381(10)
C6 C7 1.360(9)
C6 C26 1.490(10)
C7 C8 1.462(10)
C8 C9 1.341(9)
C8 H8A 0.9500
C9 C10 1.412(9)
C9 H9A 0.9500
C10 C11 1.405(8)
C11 C12 1.394(8)
C11 C32 1.495(8)
C12 C13 1.406(8)
C13 C14 1.387(8)
C13 H13A 0.9500
C14 C15 1.402(8)
C14 H14A 0.9500
C15 C16 1.409(8)
C16 C17 1.420(8)
C17 C18 1.389(9)
C17 H17A 0.9500
C18 C19 1.429(9)
C18 H18A 0.9500
C20 C25 1.362(9)
C20 C21 1.398(9)
C21 F1 1.346(9)
C21 C22 1.370(11)
C22 F2 1.332(10)
C22 C23 1.356(13)
C23 F3 1.378(9)
C23 C24 1.386(13)
C24 F4 1.316(10)
C24 C25 1.375(10)
C25 F5 1.341(8)
C26 C31 1.380(16)
C26 C27 1.413(15)
C27 F6 1.332(15)
C27 C28 1.403(15)
C28 C29 1.31(2)
C28 F7 1.355(19)
C29 C30 1.39(2)
C29 F8 1.460(15)
C30 C31 1.377(15)
C30 F9 1.39(2)
C31 F10 1.324(15)
C32 C37 1.371(9)
C32 C33 1.376(9)
C33 F11 1.347(8)
C33 C34 1.376(10)
C34 F12 1.352(9)
C34 C35 1.367(13)
C35 F13 1.339(9)
C35 C36 1.363(13)
C36 F14 1.353(10)
C36 C37 1.404(10)
C37 F15 1.338(8)
C38 C39 1.500(13)
C38 C39' 1.513(14)
C38 H38A 0.9900
C38 H38B 0.9900
C40 O2 1.354(12)
C40 O2' 1.360(13)
C40 C39' 1.516(15)
C40 C39 1.534(14)
O2 C41 1.447(15)
C39 H39A 0.9900
C39 H39B 0.9900
C41 H41A 0.9800
C41 H41B 0.9800
C41 H41C 0.9800
O2' C41' 1.457(18)
C39' H39C 0.9900
C39' H39D 0.9900
C41' H41D 0.9800
C41' H41E 0.9800
C41' H41F 0.9800
C42 C43 1.387(9)
C42 C60 1.389(8)
C42 C61 1.496(7)
C43 C44 1.429(9)
C44 C45 1.352(9)
C44 H44A 0.9500
C45 C46 1.432(9)
C45 H45A 0.9500
C46 C47 1.376(9)
C47 C48 1.367(9)
C47 C67 1.493(9)
C48 C49 1.435(8)
C49 C50 1.362(10)
C49 H49A 0.9500
C50 C51 1.422(9)
C50 H50A 0.9500
C51 C52 1.399(9)
C52 C53 1.390(9)
C52 C73 1.498(8)
C53 C54 1.423(9)
C54 C55 1.369(9)
C54 H54A 0.9500
C55 C56 1.416(9)
C55 H55A 0.9500
C56 C57 1.401(8)
C57 C58 1.407(8)
C58 C59 1.376(8)
C58 H58A 0.9500
C59 C60 1.413(8)
C59 H59A 0.9500
C61 C62 1.372(8)
C61 C66 1.397(8)
C62 F16 1.342(7)
C62 C63 1.384(9)
C63 F17 1.336(8)
C63 C64 1.374(10)
C64 F18 1.348(8)
C64 C65 1.378(10)
C65 F19 1.348(8)
C65 C66 1.363(9)
C66 F20 1.359(7)
C67 C72 1.372(10)
C67 C68 1.379(10)
C68 F21 1.342(9)
C68 C69 1.362(11)
C69 F22 1.336(10)
C69 C70 1.362(12)
C70 F23 1.360(9)
C70 C71 1.383(13)
C71 F24 1.349(9)
C71 C72 1.368(11)
C72 F25 1.354(9)
C73 C74 1.358(10)
C73 C78 1.364(10)
C74 F26 1.331(9)
C74 C75 1.375(11)
C75 F27 1.342(11)
C75 C76 1.362(14)
C76 F28 1.352(9)
C76 C77 1.360(14)
C77 F29 1.334(11)
C77 C78 1.404(10)
C78 F30 1.338(9)
C79 C80 1.489(14)
C79 C80' 1.497(14)
C79 H79A 0.9900
C79 H79B 0.9900
O4 C82 1.457(15)
O4 C81 1.487(15)
C80 C81 1.586(16)
C80 H80A 0.9900
C80 H80B 0.9900
C82 H82A 0.9800
C82 H82B 0.9800
C82 H82C 0.9800
O4' C82' 1.474(18)
O4' C81' 1.481(17)
C80' C81' 1.579(17)
C80' H80C 0.9900
C80' H80D 0.9900
C82' H82D 0.9800
C82' H82E 0.9800
C82' H82F 0.9800

loop_
_geom_torsion_atom_site_label_1
_geom_torsion_atom_site_label_2
_geom_torsion_atom_site_label_3
_geom_torsion_atom_site_label_4
_geom_torsion
N3 Ge1 N1 C5 110.5(6)
C38 Ge1 N1 C5 -82.5(6)
N2 Ge1 N1 C5 24.4(5)
N4 Ge1 N1 C5 172.2(5)
N3 Ge1 N1 C2 -87.8(6)
C38 Ge1 N1 C2 79.2(5)
N2 Ge1 N1 C2 -173.9(5)
N4 Ge1 N1 C2 -26.1(5)
N3 Ge1 N2 C7 -172.6(5)
C38 Ge1 N2 C7 81.8(5)
N4 Ge1 N2 C7 -109.9(6)
N1 Ge1 N2 C7 -24.5(5)
N3 Ge1 N2 C10 26.0(5)
C38 Ge1 N2 C10 -79.6(5)
N4 Ge1 N2 C10 88.7(6)
N1 Ge1 N2 C10 174.1(5)
C38 Ge1 N3 C15 -90.6(5)
N2 Ge1 N3 C15 163.8(4)
N4 Ge1 N3 C15 12.7(4)
N1 Ge1 N3 C15 76.3(6)
C38 Ge1 N3 C12 79.0(6)
N2 Ge1 N3 C12 -26.6(6)
N4 Ge1 N3 C12 -177.7(6)
N1 Ge1 N3 C12 -114.0(6)
N3 Ge1 N4 C19 179.1(6)
C38 Ge1 N4 C19 -77.4(6)
N2 Ge1 N4 C19 114.3(6)
N1 Ge1 N4 C19 27.4(6)
N3 Ge1 N4 C16 -13.2(4)
C38 Ge1 N4 C16 90.4(5)
N2 Ge1 N4 C16 -77.9(6)
N1 Ge1 N4 C16 -164.9(5)
N6 Ge2 N5 C46 24.3(5)
N8 Ge2 N5 C46 172.7(5)
N7 Ge2 N5 C46 110.2(5)
C79 Ge2 N5 C46 -81.7(5)
N6 Ge2 N5 C43 -174.6(5)
N8 Ge2 N5 C43 -26.2(5)
N7 Ge2 N5 C43 -88.7(6)
C79 Ge2 N5 C43 79.4(5)
N8 Ge2 N6 C48 -108.5(6)
N7 Ge2 N6 C48 -170.6(5)
N5 Ge2 N6 C48 -22.7(5)
C79 Ge2 N6 C48 83.7(5)
N8 Ge2 N6 C51 88.2(6)
N7 Ge2 N6 C51 26.0(5)
N5 Ge2 N6 C51 174.0(5)
C79 Ge2 N6 C51 -79.6(5)
N6 Ge2 N7 C56 165.2(5)
N8 Ge2 N7 C56 13.4(4)
N5 Ge2 N7 C56 77.9(6)
C79 Ge2 N7 C56 -90.1(5)
N6 Ge2 N7 C53 -28.5(6)
N8 Ge2 N7 C53 179.7(6)
N5 Ge2 N7 C53 -115.8(6)
C79 Ge2 N7 C53 76.2(6)
N6 Ge2 N8 C60 111.1(6)
N7 Ge2 N8 C60 175.2(6)
N5 Ge2 N8 C60 23.9(5)
C79 Ge2 N8 C60 -81.2(6)
N6 Ge2 N8 C57 -75.9(6)
N7 Ge2 N8 C57 -11.8(4)
N5 Ge2 N8 C57 -163.1(4)
C79 Ge2 N8 C57 91.8(5)
C19 C1 C2 N1 1.7(10)
C20 C1 C2 N1 179.0(6)
C19 C1 C2 C3 -174.2(6)
C20 C1 C2 C3 3.2(10)
C5 N1 C2 C1 -176.9(6)
Ge1 N1 C2 C1 18.9(9)
C5 N1 C2 C3 -0.4(7)
Ge1 N1 C2 C3 -164.6(4)
C1 C2 C3 C4 177.1(7)
N1 C2 C3 C4 0.5(8)
C2 C3 C4 C5 -0.5(8)
C2 N1 C5 C6 -179.7(7)
Ge1 N1 C5 C6 -15.3(10)
C2 N1 C5 C4 0.1(7)
Ge1 N1 C5 C4 164.5(5)
C3 C4 C5 C6 -179.9(7)
C3 C4 C5 N1 0.3(9)
N1 C5 C6 C7 -2.9(12)
C4 C5 C6 C7 177.4(8)
N1 C5 C6 C26 179.8(7)
C4 C5 C6 C26 0.1(12)
C5 C6 C7 N2 2.5(13)
C26 C6 C7 N2 179.7(7)
C5 C6 C7 C8 -177.2(8)
C26 C6 C7 C8 0.1(13)
C10 N2 C7 C6 -179.8(7)
Ge1 N2 C7 C6 16.0(10)
C10 N2 C7 C8 -0.1(7)
Ge1 N2 C7 C8 -164.3(5)
C6 C7 C8 C9 -179.5(8)
N2 C7 C8 C9 0.8(8)
C7 C8 C9 C10 -1.2(9)
C7 N2 C10 C11 177.7(6)
Ge1 N2 C10 C11 -18.5(9)
C7 N2 C10 C9 -0.6(7)
Ge1 N2 C10 C9 163.2(5)
C8 C9 C10 N2 1.1(9)
C8 C9 C10 C11 -177.1(7)
N2 C10 C11 C12 -2.8(10)
C9 C10 C11 C12 175.1(7)
N2 C10 C11 C32 -179.1(6)
C9 C10 C11 C32 -1.2(10)
C15 N3 C12 C11 -174.2(5)
Ge1 N3 C12 C11 15.4(9)
C15 N3 C12 C13 0.9(6)
Ge1 N3 C12 C13 -169.5(4)
C10 C11 C12 N3 5.1(9)
C32 C11 C12 N3 -178.6(5)
C10 C11 C12 C13 -168.5(6)
C32 C11 C12 C13 7.8(10)
N3 C12 C13 C14 -1.5(7)
C11 C12 C13 C14 172.6(6)
C12 C13 C14 C15 1.6(7)
C12 N3 C15 C14 0.1(7)
Ge1 N3 C15 C14 172.2(4)
C12 N3 C15 C16 178.0(5)
Ge1 N3 C15 C16 -10.0(6)
C13 C14 C15 N3 -1.1(7)
C13 C14 C15 C16 -178.1(7)
C19 N4 C16 C15 -177.9(5)
Ge1 N4 C16 C15 11.6(7)
C19 N4 C16 C17 -0.2(7)
Ge1 N4 C16 C17 -170.6(4)
N3 C15 C16 N4 -1.2(7)
C14 C15 C16 N4 175.8(7)
N3 C15 C16 C17 -177.9(7)
C14 C15 C16 C17 -1.0(14)
N4 C16 C17 C18 0.6(7)
C15 C16 C17 C18 177.4(7)
C16 C17 C18 C19 -0.7(7)
C16 N4 C19 C1 174.4(5)
Ge1 N4 C19 C1 -17.2(9)
C16 N4 C19 C18 -0.2(7)
Ge1 N4 C19 C18 168.1(4)
C2 C1 C19 N4 -3.4(9)
C20 C1 C19 N4 179.3(5)
C2 C1 C19 C18 169.8(7)
C20 C1 C19 C18 -7.6(11)
C17 C18 C19 N4 0.6(7)
C17 C18 C19 C1 -173.2(7)
C2 C1 C20 C25 -97.4(8)
C19 C1 C20 C25 80.1(9)
C2 C1 C20 C21 76.8(8)
C19 C1 C20 C21 -105.7(8)
C25 C20 C21 F1 -179.5(7)
C1 C20 C21 F1 5.8(10)
C25 C20 C21 C22 -0.2(11)
C1 C20 C21 C22 -174.8(7)
F1 C21 C22 F2 -1.1(12)
C20 C21 C22 F2 179.5(7)
F1 C21 C22 C23 -178.2(8)
C20 C21 C22 C23 2.4(13)
F2 C22 C23 F3 3.9(13)
C21 C22 C23 F3 -178.9(8)
F2 C22 C23 C24 178.2(8)
C21 C22 C23 C24 -4.7(13)
C22 C23 C24 F4 179.9(9)
F3 C23 C24 F4 -5.8(14)
C22 C23 C24 C25 4.9(14)
F3 C23 C24 C25 179.2(8)
C21 C20 C25 F5 -179.6(7)
C1 C20 C25 F5 -5.0(12)
C21 C20 C25 C24 0.4(12)
C1 C20 C25 C24 175.0(8)
F4 C24 C25 F5 2.1(14)
C23 C24 C25 F5 177.2(8)
F4 C24 C25 C20 -177.8(9)
C23 C24 C25 C20 -2.8(14)
C7 C6 C26 C31 -84.2(11)
C5 C6 C26 C31 93.3(11)
C7 C6 C26 C27 95.3(10)
C5 C6 C26 C27 -87.2(10)
C31 C26 C27 F6 -178.5(10)
C6 C26 C27 F6 2.0(14)
C31 C26 C27 C28 -0.2(14)
C6 C26 C27 C28 -179.8(9)
F6 C27 C28 C29 179.7(13)
C26 C27 C28 C29 1.5(19)
F6 C27 C28 F7 -2.0(17)
C26 C27 C28 F7 179.8(10)
F7 C28 C29 C30 -179.9(13)
C27 C28 C29 C30 -2(2)
F7 C28 C29 F8 -3(2)
C27 C28 C29 F8 174.9(12)
C28 C29 C30 C31 1(2)
F8 C29 C30 C31 -175.9(14)
C28 C29 C30 F9 -176.7(14)
F8 C29 C30 F9 7(2)
F9 C30 C31 F10 -1(2)
C29 C30 C31 F10 -178.1(14)
F9 C30 C31 C26 177.9(12)
C29 C30 C31 C26 0(2)
C27 C26 C31 F10 177.9(10)
C6 C26 C31 F10 -2.6(16)
C27 C26 C31 C30 -0.6(17)
C6 C26 C31 C30 178.9(11)
C12 C11 C32 C37 69.2(8)
C10 C11 C32 C37 -114.3(7)
C12 C11 C32 C33 -109.8(7)
C10 C11 C32 C33 66.7(8)
C37 C32 C33 F11 -179.7(6)
C11 C32 C33 F11 -0.6(9)
C37 C32 C33 C34 -0.5(9)
C11 C32 C33 C34 178.6(6)
F11 C33 C34 F12 -1.7(10)
C32 C33 C34 F12 179.1(6)
F11 C33 C34 C35 -179.6(6)
C32 C33 C34 C35 1.1(11)
F12 C34 C35 F13 -2.2(11)
C33 C34 C35 F13 175.8(7)
F12 C34 C35 C36 -178.5(7)
C33 C34 C35 C36 -0.5(11)
F13 C35 C36 F14 3.1(11)
C34 C35 C36 F14 179.3(7)
F13 C35 C36 C37 -176.9(7)
C34 C35 C36 C37 -0.7(11)
C33 C32 C37 F15 -178.5(6)
C11 C32 C37 F15 2.4(9)
C33 C32 C37 C36 -0.7(9)
C11 C32 C37 C36 -179.8(6)
F14 C36 C37 F15 -0.9(9)
C35 C36 C37 F15 179.2(6)
F14 C36 C37 C32 -178.7(6)
C35 C36 C37 C32 1.3(11)
N3 Ge1 C38 C39 -157.7(11)
N2 Ge1 C38 C39 -66.6(11)
N4 Ge1 C38 C39 119.8(11)
N1 Ge1 C38 C39 29.4(11)
N3 Ge1 C38 C39' 175.3(12)
N2 Ge1 C38 C39' -93.6(12)
N4 Ge1 C38 C39' 92.8(12)
N1 Ge1 C38 C39' 2.4(12)
O1 C40 O2 C41 -23(2)
O2' C40 O2 C41 82(2)
C39' C40 O2 C41 -174.0(19)
C39 C40 O2 C41 160.3(18)
C39' C38 C39 C40 -70.1(17)
Ge1 C38 C39 C40 -160.8(10)
O1 C40 C39 C38 -19(2)
O2 C40 C39 C38 157.1(18)
O2' C40 C39 C38 -169(2)
C39' C40 C39 C38 71.8(18)
O1 C40 O2' C41' 16(3)
O2 C40 O2' C41' -79(2)
C39' C40 O2' C41' -169.4(19)
C39 C40 O2' C41' 168(2)
C39 C38 C39' C40 72.5(18)
Ge1 C38 C39' C40 173.7(11)
O1 C40 C39' C38 35(2)
O2 C40 C39' C38 -175.3(19)
O2' C40 C39' C38 -139(2)
C39 C40 C39' C38 -70.6(18)
C60 C42 C43 N5 1.5(10)
C61 C42 C43 N5 -179.3(5)
C60 C42 C43 C44 -173.8(6)
C61 C42 C43 C44 5.3(10)
C46 N5 C43 C42 -175.9(6)
Ge2 N5 C43 C42 20.4(9)
C46 N5 C43 C44 0.2(7)
Ge2 N5 C43 C44 -163.5(4)
C42 C43 C44 C45 175.2(6)
N5 C43 C44 C45 -0.8(8)
C43 C44 C45 C46 1.1(8)
C43 N5 C46 C47 178.6(6)
Ge2 N5 C46 C47 -17.5(9)
C43 N5 C46 C45 0.5(7)
Ge2 N5 C46 C45 164.4(4)
C44 C45 C46 C47 -179.0(7)
C44 C45 C46 N5 -1.0(8)
N5 C46 C47 C48 -0.2(11)
C45 C46 C47 C48 177.4(7)
N5 C46 C47 C67 -179.7(6)
C45 C46 C47 C67 -2.0(10)
C46 C47 C48 N6 2.2(10)
C67 C47 C48 N6 -178.3(6)
C46 C47 C48 C49 -177.7(6)
C67 C47 C48 C49 1.8(10)
C51 N6 C48 C47 179.6(6)
Ge2 N6 C48 C47 13.9(9)
C51 N6 C48 C49 -0.4(6)
Ge2 N6 C48 C49 -166.2(4)
C47 C48 C49 C50 -179.6(6)
N6 C48 C49 C50 0.4(7)
C48 C49 C50 C51 -0.2(8)
C48 N6 C51 C52 176.6(6)
Ge2 N6 C51 C52 -17.6(9)
C48 N6 C51 C50 0.3(7)
Ge2 N6 C51 C50 166.0(4)
C49 C50 C51 C52 -176.4(6)
C49 C50 C51 N6 0.0(7)
N6 C51 C52 C53 -3.1(10)
C50 C51 C52 C53 172.6(6)
N6 C51 C52 C73 178.9(6)
C50 C51 C52 C73 -5.4(9)
C56 N7 C53 C52 -174.6(5)
Ge2 N7 C53 C52 18.3(9)
C56 N7 C53 C54 0.8(7)
Ge2 N7 C53 C54 -166.3(5)
C51 C52 C53 N7 3.6(9)
C73 C52 C53 N7 -178.5(5)
C51 C52 C53 C54 -170.4(7)
C73 C52 C53 C54 7.6(11)
N7 C53 C54 C55 -1.1(7)
C52 C53 C54 C55 173.4(7)
C53 C54 C55 C56 1.0(7)
C53 N7 C56 C57 178.1(5)
Ge2 N7 C56 C57 -12.6(7)
C53 N7 C56 C55 -0.2(7)
Ge2 N7 C56 C55 169.1(4)
C54 C55 C56 N7 -0.5(7)
C54 C55 C56 C57 -178.1(8)
C60 N8 C57 C56 -177.0(5)
Ge2 N8 C57 C56 8.4(7)
C60 N8 C57 C58 0.7(7)
Ge2 N8 C57 C58 -173.9(4)
N7 C56 C57 N8 2.5(7)
C55 C56 C57 N8 -179.9(7)
N7 C56 C57 C58 -174.1(7)
C55 C56 C57 C58 3.4(15)
N8 C57 C58 C59 0.2(7)
C56 C57 C58 C59 176.9(8)
C57 C58 C59 C60 -1.0(7)
C57 N8 C60 C42 174.8(5)
Ge2 N8 C60 C42 -11.8(8)
C57 N8 C60 C59 -1.3(6)
Ge2 N8 C60 C59 172.1(4)
C43 C42 C60 N8 -6.4(9)
C61 C42 C60 N8 174.4(5)
C43 C42 C60 C59 168.4(6)
C61 C42 C60 C59 -10.8(10)
C58 C59 C60 N8 1.4(7)
C58 C59 C60 C42 -173.9(6)
C43 C42 C61 C62 113.6(7)
C60 C42 C61 C62 -67.2(8)
C43 C42 C61 C66 -66.2(8)
C60 C42 C61 C66 113.0(7)
C66 C61 C62 F16 179.1(5)
C42 C61 C62 F16 -0.8(8)
C66 C61 C62 C63 1.0(9)
C42 C61 C62 C63 -178.8(6)
F16 C62 C63 F17 1.8(9)
C61 C62 C63 F17 179.9(6)
F16 C62 C63 C64 -176.6(6)
C61 C62 C63 C64 1.5(10)
F17 C63 C64 F18 -0.6(10)
C62 C63 C64 F18 177.8(6)
F17 C63 C64 C65 179.5(6)
C62 C63 C64 C65 -2.2(10)
F18 C64 C65 F19 -1.7(11)
C63 C64 C65 F19 178.2(6)
F18 C64 C65 C66 -179.6(7)
C63 C64 C65 C66 0.3(11)
F19 C65 C66 F20 1.1(10)
C64 C65 C66 F20 179.0(6)
F19 C65 C66 C61 -175.6(6)
C64 C65 C66 C61 2.4(11)
C62 C61 C66 F20 -179.6(5)
C42 C61 C66 F20 0.2(9)
C62 C61 C66 C65 -2.9(9)
C42 C61 C66 C65 176.9(6)
C48 C47 C67 C72 78.8(9)
C46 C47 C67 C72 -101.7(8)
C48 C47 C67 C68 -102.4(8)
C46 C47 C67 C68 77.1(9)
C72 C67 C68 F21 178.0(8)
C47 C67 C68 F21 -0.9(12)
C72 C67 C68 C69 -1.2(13)
C47 C67 C68 C69 179.9(8)
F21 C68 C69 F22 -0.2(15)
C67 C68 C69 F22 179.0(9)
F21 C68 C69 C70 -179.6(9)
C67 C68 C69 C70 -0.4(16)
F22 C69 C70 F23 1.5(15)
C68 C69 C70 F23 -179.1(9)
F22 C69 C70 C71 -177.2(9)
C68 C69 C70 C71 2.3(15)
F23 C70 C71 F24 1.5(14)
C69 C70 C71 F24 -179.8(9)
F23 C70 C71 C72 178.9(8)
C69 C70 C71 C72 -2.4(14)
F24 C71 C72 F25 -2.3(13)
C70 C71 C72 F25 -179.6(8)
F24 C71 C72 C67 178.2(8)
C70 C71 C72 C67 0.8(14)
C68 C67 C72 F25 -178.6(7)
C47 C67 C72 F25 0.3(11)
C68 C67 C72 C71 1.0(12)
C47 C67 C72 C71 179.8(7)
C53 C52 C73 C74 109.2(8)
C51 C52 C73 C74 -72.7(9)
C53 C52 C73 C78 -76.5(9)
C51 C52 C73 C78 101.6(8)
C78 C73 C74 F26 -179.2(8)
C52 C73 C74 F26 -4.6(13)
C78 C73 C74 C75 -0.3(14)
C52 C73 C74 C75 174.3(9)
F26 C74 C75 F27 -2.1(16)
C73 C74 C75 F27 179.0(10)
F26 C74 C75 C76 -179.4(10)
C73 C74 C75 C76 1.7(17)
F27 C75 C76 F28 0.9(16)
C74 C75 C76 F28 178.4(10)
F27 C75 C76 C77 -178.9(10)
C74 C75 C76 C77 -1.5(16)
F28 C76 C77 F29 0.2(16)
C75 C76 C77 F29 -179.9(10)
F28 C76 C77 C78 -179.9(9)
C75 C76 C77 C78 0.0(16)
C74 C73 C78 F30 -179.8(9)
C52 C73 C78 F30 5.6(13)
C74 C73 C78 C77 -1.2(13)
C52 C73 C78 C77 -175.8(8)
F29 C77 C78 F30 -0.1(15)
C76 C77 C78 F30 180.0(9)
F29 C77 C78 C73 -178.7(9)
C76 C77 C78 C73 1.4(15)
N6 Ge2 C79 C80 -25.9(11)
N8 Ge2 C79 C80 160.7(11)
N7 Ge2 C79 C80 -116.7(11)
N5 Ge2 C79 C80 69.9(11)
N6 Ge2 C79 C80' -0.5(11)
N8 Ge2 C79 C80' -174.0(11)
N7 Ge2 C79 C80' -91.4(11)
N5 Ge2 C79 C80' 95.2(11)
C80' C79 C80 C81 62(3)
Ge2 C79 C80 C81 156.9(12)
C81' O3 C81 O4 -61(3)
C81' O3 C81 C80 61(3)
C82 O4 C81 O3 -38(3)
C82 O4 C81 C80 -171.5(17)
C79 C80 C81 O3 39(3)
C79 C80 C81 O4 169.5(13)
C80 C79 C80' C81' -66(3)
Ge2 C79 C80' C81' -161.9(13)
C81 O3 C81' O4' 56(3)
C81 O3 C81' C80' -57(3)
C82' O4' C81' O3 36(3)
C82' O4' C81' C80' 159.4(19)
C79 C80' C81' O3 -55(3)
C79 C80' C81' O4' -172.1(14)
